data_4333788
loop_
_publ_author_name
'A. Demont'
'S. H\'ebert'
'J. H\"owing'
'Y. Br\'eard'
'D. Pelloquin'

_publ_contact_author_address
;
      Laboratoire CRISMAT
      6 Boulevard du Mar\'echal Juin
      14050 CAEN CEDEX 
      FRANCE
;
_publ_contact_author_email antoine.demont@univ-rennes1.fr
_publ_contact_author_name 'Antoine Demont'
_publ_contact_author_phone +33(0)223235875
_publ_section_title
;
 Large Oxygen Nonstoichiometry in La0.77Sr3.23Co2.75C0.25O8.40+\d Oxide
 (\d = 0, 1.3) Related to n= 3 RP Series
;
_journal_name_full 'Inorganic Chemistry'
_journal_page_first 1265
_journal_page_last 1274
_journal_paper_doi 10.1021/ic3017694
_journal_volume 52
_journal_year 2013
_chemical_formula_iupac 'Sr3.24 La0.76 Co2.757 C0.243 O8.3796'
_chemical_formula_sum 'C0.49 Co5.51 La1.52 O16.76 Sr6.48'
_chemical_formula_weight 1377.86
_space_group_crystal_system tetragonal
_space_group_IT_number 139
_space_group_name_Hall '-I 4 2'
_space_group_name_H-M_alt 'I 4/m m m'
_symmetry_space_group_name_Hall '-I 4 2'
_symmetry_space_group_name_H-M 'I 4/m m m'
_cell_angle_alpha 90.0
_cell_angle_beta 90.0
_cell_angle_gamma 90.0
_cell_formula_units_Z 1
_cell_length_a 3.83994(10)
_cell_length_b 3.83994(10)
_cell_length_c 28.6923(11)
_cell_measurement_temperature 295
_cell_volume 423.07(2)
_computing_structure_refinement FULLPROF
_diffrn_ambient_temperature 295
_diffrn_radiation_probe neutron
_diffrn_radiation_type neutron
_diffrn_radiation_wavelength 1.558
_diffrn_source 'nuclear reactor'
_exptl_absorpt_correction_type cylinder
_exptl_absorpt_process_details 'D. Schmitt and B. Ouladdiaf, J. Appl. Cryst.31 (1998)620'
_exptl_crystal_density_diffrn 5.408
_pd_block_diffractogram_id rp3srla
_pd_calc_method '   Rietveld Refinement'
_pd_char_colour black
_pd_meas_2theta_range_inc 0.050024
_pd_meas_2theta_range_max 129.95000
_pd_meas_2theta_range_min 10.30000
_pd_meas_number_of_points 2394
_pd_prep_temperature 295
_pd_proc_2theta_range_inc 0.050000
_pd_proc_2theta_range_max 129.9500
_pd_proc_2theta_range_min 10.3000
_pd_proc_ls_peak_cutoff 0.00500
_pd_proc_ls_prof_R_factor 3.5546
_pd_proc_ls_prof_wR_expected 4.0757
_pd_proc_ls_prof_wR_factor 4.6092
_pd_proc_wavelength 1.558000
_refine_ls_number_parameters 35
_refine_ls_number_reflns 159
_refine_ls_number_restraints 0
_refine_ls_R_I_factor 3.8212
_refine_ls_shift/su_max .01
_cod_data_source_file ic3017694_si_001.cif
_cod_data_source_block rp3
_cod_depositor_comments 'Adding Fobs data.'
_cod_database_code 4333788
_cod_database_fobs_code 4333788
_pd_proc_ls_prof_cr_factor 14.7624
_pd_proc_ls_prof_cwr_factor 13.3129
_pd_proc_ls_prof_cwr_expected 11.7721
_pd_proc_ls_prof_chi2 1.2789
_pd_proc_ls_prof_echi2 1.2789

loop_
_symmetry_equiv_pos_site_id
_symmetry_equiv_pos_as_xyz
1 x,y,z
2 -y,x,z
3 -x,-y,z
4 y,-x,z
5 -x,y,z
6 y,x,z
7 x,-y,z
8 -y,-x,z
9 -x,-y,-z
10 y,-x,-z
11 x,y,-z
12 -y,x,-z
13 x,-y,-z
14 -y,-x,-z
15 -x,y,-z
16 y,x,-z
17 x+1/2,y+1/2,z+1/2
18 -y+1/2,x+1/2,z+1/2
19 -x+1/2,-y+1/2,z+1/2
20 y+1/2,-x+1/2,z+1/2
21 -x+1/2,y+1/2,z+1/2
22 y+1/2,x+1/2,z+1/2
23 x+1/2,-y+1/2,z+1/2
24 -y+1/2,-x+1/2,z+1/2
25 -x+1/2,-y+1/2,-z+1/2
26 y+1/2,-x+1/2,-z+1/2
27 x+1/2,y+1/2,-z+1/2
28 -y+1/2,x+1/2,-z+1/2
29 x+1/2,-y+1/2,-z+1/2
30 -y+1/2,-x+1/2,-z+1/2
31 -x+1/2,y+1/2,-z+1/2
32 y+1/2,x+1/2,-z+1/2

loop_
_atom_site_label
_atom_site_fract_x
_atom_site_fract_y
_atom_site_fract_z
_atom_site_U_iso_or_equiv
_atom_site_occupancy
_atom_site_adp_type
_atom_site_type_symbol
O3 0.00000 0.00000 0.21233(14) 0.0093(8) 1.00000 Uiso O
Sr1 0.00000 0.00000 0.57470(12) 0.0219(13) 0.75(5) Uiso Sr
La1 0.00000 0.00000 0.57470(12) 0.0219(13) 0.25(5) Uiso La
Co1 0.00000 0.00000 0.00000 0.020(3) 0.757(11) Uiso Co
Co2 0.00000 0.00000 0.1431(3) 0.0011(14) 1.00000 Uiso Co
O1 0.00000 0.50000 0.13602(13) 0.0170(9) 0.883(8) Uiso O
O2 0.00000 0.00000 0.0625(4) 0.041(3) 0.62(2) Uiso O
C 0.00000 0.00000 0.00000 0.020(3) 0.243(11) Uiso C
O5 0.228(6) 0.228(6) 0.00000 0.041(3) 0.061(3) Uiso O
O6 0.113(6) 0.113(6) 0.0412(19) 0.041(3) 0.0607(13) Uiso O
Sr2 0.00000 0.00000 0.70177(10) 0.0104(10) 0.87(5) Uiso Sr
La2 0.00000 0.00000 0.70177(10) 0.0104(10) 0.13(5) Uiso La
O4 0.00000 0.50000 0.00000 0.041(3) 0.235(19) Uiso O
O7 0.195(12) 0.50000 0.00000 0.041(3) 0.102(10) Uiso O

loop_
_atom_type_symbol
_atom_type_scat_length_neutron
_atom_type_scat_source
O 0.58030 V.F._Sears_Neutron_News_3_26_(1992)
Sr 0.70200 V.F._Sears_Neutron_News_3_26_(1992)
La 0.82400 V.F._Sears_Neutron_News_3_26_(1992)
Co 0.24900 V.F._Sears_Neutron_News_3_26_(1992)
C 0.66460 V.F._Sears_Neutron_News_3_26_(1992)

loop_
_geom_angle_atom_site_label_1
_geom_angle_atom_site_label_2
_geom_angle_atom_site_label_3
_geom_angle
_geom_angle_site_symmetry_1
_geom_angle_site_symmetry_3
O5 C O5 90(3) 2_555 3_555
O5 C O5 180(3) 2_555 4_555
O5 C O6 63(3) 2_555 5_555
O5 C O6 90(4) 2_555 6_555
O5 C O6 117(4) 2_555 7_555
O5 C O6 90(4) 2_555 8_555
O5 C O6 90(4) 2_555 9_555
O5 C O6 117(4) 2_555 10_555
O5 C O6 90(4) 2_555 11_555
O5 C O6 63(3) 2_555 12_555
O5 C O5 90(3) 3_555 4_555

loop_
_geom_bond_atom_site_label_1
_geom_bond_atom_site_label_2
_geom_bond_distance
_geom_bond_site_symmetry_2
O3 Co2 1.986(9) .
Co1 O2 1.793(11) .
Co1 O2 1.793(11) 9_555
Co1 O4 1.91997(5) 1_545
Co1 O4 1.91997(5) .
Co1 O4 1.91997(5) 2_555
Co1 O4 1.91997(5) 2_655
Co2 O3 1.986(9) .
Co2 O1 1.9307(10) 1_545
Co2 O1 1.9307(10) .
Co2 O1 1.9307(10) 2_555
Co2 O1 1.9307(10) 2_655
O1 Co2 1.9307(10) .
O1 Co2 1.9307(10) 1_565
O2 Co1 1.793(11) .
C O5 1.24(2) .
C O5 1.24(2) 2_555
C O5 1.24(2) 3_555
C O5 1.24(2) 4_555
C O6 1.33(5) .
C O6 1.33(5) 2_555
C O6 1.33(5) 3_555
C O6 1.33(5) 4_555
C O6 1.33(5) 9_555
C O6 1.33(5) 10_555
C O6 1.33(5) 11_555
C O6 1.33(5) 12_555
